data_4065249
loop_
_publ_author_name
'Phillips, Andrew D.'
'Thommes, Katrin'
'Scopelliti, Rosario'
'Gandolfi, Claudio'
'Albrecht, Martin'
'Severin, Kay'
'Schreiber, Dominique F.'
'Dyson, Paul J.'

_publ_section_title
;
 Modulating the Steric, Electronic, and Catalytic Properties of Cp*
 Ruthenium Half-Sandwich Complexes with \b-Diketiminato Ligands
;
_journal_issue 22
_journal_name_full Organometallics
_journal_page_first 6119
_journal_paper_doi 10.1021/om2006479
_journal_volume 30
_journal_year 2011
_chemical_formula_moiety 'C31 H28 F12 N2 Ru, C6 H6'
_chemical_formula_sum 'C37 H34 F12 N2 Ru'
_chemical_formula_weight 835.73
_chemical_name_common Cp*Ru((3,5-Me2C6H3NC(CF3))2CH)
_chemical_name_systematic
; 
 ? 
;
_space_group_IT_number 2
_symmetry_cell_setting triclinic
_symmetry_Int_Tables_number 2
_symmetry_space_group_name_Hall '-P 1'
_symmetry_space_group_name_H-M 'P -1'
_atom_sites_solution_hydrogens geom
_atom_sites_solution_primary direct
_atom_sites_solution_secondary difmap
_audit_creation_method SHELXL-97
_cell_angle_alpha 86.320(7)
_cell_angle_beta 87.252(7)
_cell_angle_gamma 85.375(7)
_cell_formula_units_Z 2
_cell_length_a 8.8692(7)
_cell_length_b 9.2206(8)
_cell_length_c 21.5339(17)
_cell_measurement_reflns_used 4121
_cell_measurement_temperature 133(2)
_cell_measurement_theta_max 26.8616
_cell_measurement_theta_min 2.8235
_cell_volume 1750.1(2)
_computing_cell_refinement
;
CrysAlisPro, Oxford Diffraction Ltd.,
Version 1.171.33.52 (release 06-11-2009 CrysAlis171 .NET)
(compiled Nov  6 2009,16:24:50)
;
_computing_data_collection
;
CrysAlisPro, Oxford Diffraction Ltd.,
Version 1.171.33.52 (release 06-11-2009 CrysAlis171 .NET)
(compiled Nov  6 2009,16:24:50)
;
_computing_data_reduction
;
CrysAlisPro, Oxford Diffraction Ltd.,
Version 1.171.33.52 (release 06-11-2009 CrysAlis171 .NET)
(compiled Nov  6 2009,16:24:50)
;
_computing_molecular_graphics 'ORTEP-3 for windows 2.02 (Farrugia, 2008)'
_computing_publication_material 'WinGX 1.80.05 (Farrugia, 2009)'
_computing_structure_refinement 'SHELXL-97 (Sheldrick G.M., 2008)'
_computing_structure_solution 'SHELXS-97 (Sheldrick G.M., 2008)'
_diffrn_ambient_temperature 133(2)
_diffrn_detector_area_resol_mean 8.2812
_diffrn_measured_fraction_theta_full 0.926
_diffrn_measured_fraction_theta_max 0.926
_diffrn_measurement_device_type 'Xcalibur, Sapphire2, large Be window'
_diffrn_measurement_method '\w scans'
_diffrn_radiation_monochromator graphite
_diffrn_radiation_source 'Enhance (Mo) X-ray Source'
_diffrn_radiation_type 'Mo K\a'
_diffrn_radiation_wavelength 0.71073
_diffrn_reflns_av_R_equivalents 0.0613
_diffrn_reflns_av_sigmaI/netI 0.1224
_diffrn_reflns_limit_h_max 10
_diffrn_reflns_limit_h_min -10
_diffrn_reflns_limit_k_max 10
_diffrn_reflns_limit_k_min -10
_diffrn_reflns_limit_l_max 19
_diffrn_reflns_limit_l_min -25
_diffrn_reflns_number 11896
_diffrn_reflns_theta_full 25.00
_diffrn_reflns_theta_max 25.00
_diffrn_reflns_theta_min 2.83
_exptl_absorpt_coefficient_mu 0.542
_exptl_absorpt_correction_T_max 1.00000
_exptl_absorpt_correction_T_min 0.98016
_exptl_absorpt_correction_type multi-scan
_exptl_absorpt_process_details
;
CrysAlisPro, Oxford Diffraction Ltd.,
Version 1.171.33.52 (release 06-11-2009 CrysAlis171 .NET)
(compiled Nov  6 2009,16:24:50)
Empirical absorption correction using spherical harmonics,
 implemented in SCALE3 ABSPACK scaling algorithm.
;
_exptl_crystal_colour red
_exptl_crystal_density_diffrn 1.586
_exptl_crystal_density_method 'not measured'
_exptl_crystal_description block
_exptl_crystal_F_000 844
_exptl_crystal_size_max 0.31
_exptl_crystal_size_mid 0.24
_exptl_crystal_size_min 0.15
_refine_diff_density_max 0.992
_refine_diff_density_min -0.519
_refine_diff_density_rms 0.109
_refine_ls_extinction_method none
_refine_ls_goodness_of_fit_ref 0.956
_refine_ls_hydrogen_treatment constr
_refine_ls_matrix_type full
_refine_ls_number_parameters 495
_refine_ls_number_reflns 5696
_refine_ls_number_restraints 12
_refine_ls_restrained_S_all 0.957
_refine_ls_R_factor_all 0.0928
_refine_ls_R_factor_gt 0.0549
_refine_ls_shift/su_max 0.000
_refine_ls_shift/su_mean 0.000
_refine_ls_structure_factor_coef Fsqd
_refine_ls_weighting_details 'calc w=1/[\s^2^(Fo^2^)+(0.0599P)^2^+0.0000P] where P=(Fo^2^+2Fc^2^)/3'
_refine_ls_weighting_scheme calc
_refine_ls_wR_factor_gt 0.1147
_refine_ls_wR_factor_ref 0.1241
_reflns_number_gt 3848
_reflns_number_total 5696
_reflns_threshold_expression I>2/s(I)
_cod_data_source_file om2006479_si_001.cif
_cod_data_source_block adp489
_cod_database_code 4065249

loop_
_symmetry_equiv_pos_as_xyz
'x, y, z'
'-x, -y, -z'

loop_
_atom_site_label
_atom_site_type_symbol
_atom_site_fract_x
_atom_site_fract_y
_atom_site_fract_z
_atom_site_U_iso_or_equiv
_atom_site_adp_type
_atom_site_occupancy
_atom_site_symmetry_multiplicity
_atom_site_calc_flag
_atom_site_refinement_flags
_atom_site_disorder_assembly
_atom_site_disorder_group
C1 C 0.6677(6) 0.1660(6) 0.6298(2) 0.0163(12) Uani 1 1 d . . .
C2 C 0.7745(6) 0.1979(6) 0.5834(3) 0.0194(13) Uani 1 1 d . . .
H2 H 0.8786 0.1914 0.5927 0.023 Uiso 1 1 calc R . .
C3 C 0.7311(6) 0.2398(6) 0.5228(3) 0.0212(14) Uani 1 1 d . . .
C4 C 0.5795(6) 0.2468(6) 0.5091(3) 0.0232(14) Uani 1 1 d . . .
H4 H 0.5492 0.2738 0.4680 0.028 Uiso 1 1 calc R . .
C5 C 0.4732(6) 0.2145(6) 0.5553(3) 0.0214(14) Uani 1 1 d . . .
C6 C 0.5166(6) 0.1738(6) 0.6151(3) 0.0189(13) Uani 1 1 d . . .
H6 H 0.4420 0.1509 0.6466 0.023 Uiso 1 1 calc R . .
C7 C 0.8498(7) 0.2734(8) 0.4738(3) 0.0344(18) Uani 1 1 d . . .
C8 C 0.3107(7) 0.2212(8) 0.5404(3) 0.0311(16) Uani 1 1 d . . .
C9 C 0.7378(6) -0.0243(6) 0.7025(3) 0.0202(13) Uani 1 1 d . . .
C10 C 0.7167(7) -0.1237(6) 0.6511(3) 0.0301(15) Uani 1 1 d . . .
H10A H 0.6139 -0.1050 0.6361 0.045 Uiso 1 1 calc R . .
H10B H 0.7320 -0.2255 0.6671 0.045 Uiso 1 1 calc R . .
H10C H 0.7904 -0.1052 0.6167 0.045 Uiso 1 1 calc R . .
C11 C 0.7846(6) -0.0886(6) 0.7583(3) 0.0219(14) Uani 1 1 d . . .
H11 H 0.7990 -0.1919 0.7605 0.026 Uiso 1 1 calc R . .
C12 C 0.8135(6) -0.0217(6) 0.8119(3) 0.0208(14) Uani 1 1 d . . .
C13 C 0.8740(8) -0.1187(6) 0.8664(3) 0.0393(18) Uani 1 1 d . . .
H13A H 0.9755 -0.0926 0.8751 0.059 Uiso 1 1 calc R . .
H13B H 0.8791 -0.2209 0.8559 0.059 Uiso 1 1 calc R . .
H13C H 0.8065 -0.1051 0.9033 0.059 Uiso 1 1 calc R . .
C14 C 0.8246(6) 0.1705(6) 0.8770(2) 0.0178(13) Uani 1 1 d . . .
C15 C 0.9683(6) 0.2094(6) 0.8881(3) 0.0219(14) Uani 1 1 d . . .
H15 H 1.0449 0.2062 0.8558 0.026 Uiso 1 1 calc R . .
C16 C 1.0014(7) 0.2529(7) 0.9464(3) 0.0278(15) Uani 1 1 d . A .
C17 C 0.8914(7) 0.2586(6) 0.9936(3) 0.0274(15) Uani 1 1 d . . .
H17 H 0.9132 0.2899 1.0332 0.033 Uiso 1 1 calc R . .
C18 C 0.7489(7) 0.2184(7) 0.9827(3) 0.0281(15) Uani 1 1 d . . .
C19 C 0.7144(6) 0.1759(6) 0.9248(3) 0.0237(14) Uani 1 1 d . . .
H19 H 0.6152 0.1503 0.9179 0.028 Uiso 1 1 calc R . .
C20 C 1.1571(8) 0.2944(9) 0.9555(3) 0.0420(19) Uani 1 1 d D . .
C21 C 0.6273(9) 0.2281(10) 1.0334(3) 0.049(2) Uani 1 1 d . . .
C22 C 0.5835(6) 0.4728(5) 0.7627(3) 0.0175(13) Uani 1 1 d . . .
C23 C 0.6392(7) 0.4801(6) 0.6985(3) 0.0190(14) Uani 1 1 d U . .
C24 C 0.7962(6) 0.4801(6) 0.6991(3) 0.0187(13) Uani 1 1 d . . .
C25 C 0.8398(6) 0.4826(6) 0.7634(3) 0.0206(14) Uani 1 1 d . . .
C26 C 0.7085(7) 0.4830(6) 0.8018(3) 0.0204(14) Uani 1 1 d . . .
C27 C 0.4198(7) 0.4717(6) 0.7842(3) 0.0314(16) Uani 1 1 d . . .
H27A H 0.4115 0.4124 0.8235 0.047 Uiso 1 1 calc R . .
H27B H 0.3629 0.4304 0.7526 0.047 Uiso 1 1 calc R . .
H27C H 0.3783 0.5717 0.7906 0.047 Uiso 1 1 calc R . .
C28 C 0.5418(7) 0.5046(6) 0.6431(3) 0.0292(15) Uani 1 1 d . . .
H28A H 0.5083 0.6083 0.6375 0.044 Uiso 1 1 calc R . .
H28B H 0.4532 0.4475 0.6498 0.044 Uiso 1 1 calc R . .
H28C H 0.6002 0.4738 0.6058 0.044 Uiso 1 1 calc R . .
C29 C 0.9066(7) 0.4944(6) 0.6442(3) 0.0326(16) Uani 1 1 d . . .
H29A H 0.8579 0.4732 0.6063 0.049 Uiso 1 1 calc R . .
H29B H 0.9951 0.4253 0.6507 0.049 Uiso 1 1 calc R . .
H29C H 0.9386 0.5939 0.6400 0.049 Uiso 1 1 calc R . .
C30 C 0.9987(7) 0.4995(6) 0.7814(3) 0.0316(16) Uani 1 1 d . . .
H30A H 1.0061 0.4787 0.8264 0.047 Uiso 1 1 calc R . .
H30B H 1.0245 0.5995 0.7704 0.047 Uiso 1 1 calc R . .
H30C H 1.0690 0.4312 0.7592 0.047 Uiso 1 1 calc R . .
C31 C 0.6898(7) 0.5104(7) 0.8701(3) 0.0316(16) Uani 1 1 d . . .
H31A H 0.7856 0.4827 0.8902 0.047 Uiso 1 1 calc R . .
H31B H 0.6106 0.4522 0.8895 0.047 Uiso 1 1 calc R . .
H31C H 0.6611 0.6140 0.8750 0.047 Uiso 1 1 calc R . .
C32 C 0.2650(8) 0.1094(8) 0.7647(3) 0.047(2) Uani 1 1 d . . .
H32 H 0.2615 0.1999 0.7837 0.056 Uiso 1 1 calc R . .
C33 C 0.3812(8) 0.0026(9) 0.7768(3) 0.0446(19) Uani 1 1 d . . .
H33 H 0.4573 0.0200 0.8043 0.054 Uiso 1 1 calc R . .
C34 C 0.3869(8) -0.1258(8) 0.7497(4) 0.0444(19) Uani 1 1 d . . .
H34 H 0.4674 -0.1978 0.7578 0.053 Uiso 1 1 calc R . .
C35 C 0.2759(8) -0.1524(8) 0.7102(4) 0.0463(19) Uani 1 1 d . . .
H35 H 0.2790 -0.2434 0.6917 0.056 Uiso 1 1 calc R . .
C36 C 0.1606(8) -0.0471(9) 0.6975(3) 0.048(2) Uani 1 1 d . . .
H36 H 0.0854 -0.0653 0.6697 0.058 Uiso 1 1 calc R . .
C37 C 0.1538(8) 0.0818(8) 0.7244(4) 0.048(2) Uani 1 1 d . . .
H37 H 0.0732 0.1535 0.7159 0.057 Uiso 1 1 calc R . .
N1 N 0.7147(5) 0.1219(5) 0.6915(2) 0.0183(11) Uani 1 1 d . . .
N2 N 0.7914(5) 0.1239(5) 0.8171(2) 0.0173(11) Uani 1 1 d . . .
F1 F 0.9426(5) 0.3649(5) 0.49057(17) 0.0611(13) Uani 1 1 d . . .
F2 F 0.7936(5) 0.3276(6) 0.42157(19) 0.0867(19) Uani 1 1 d . . .
F3 F 0.9377(6) 0.1582(5) 0.4588(2) 0.0816(17) Uani 1 1 d . . .
F4 F 0.2209(4) 0.2755(6) 0.58408(19) 0.0709(15) Uani 1 1 d . . .
F5 F 0.2796(4) 0.2978(6) 0.4884(2) 0.0774(16) Uani 1 1 d . . .
F6 F 0.2636(5) 0.0931(5) 0.5329(3) 0.103(2) Uani 1 1 d . . .
F7A F 1.2468(14) 0.1693(15) 0.9652(13) 0.075(6) Uani 0.62(4) 1 d PD A 1
F8A F 1.210(2) 0.368(3) 0.9132(6) 0.087(9) Uani 0.62(4) 1 d PD A 1
F7B F 1.2724(14) 0.228(3) 0.9264(14) 0.056(9) Uani 0.38(4) 1 d PD A 2
F8B F 1.175(3) 0.441(3) 0.9202(13) 0.054(6) Uani 0.38(4) 1 d PD A 2
F9 F 1.1709(5) 0.3469(5) 1.01013(18) 0.0638(14) Uani 1 1 d D A .
F10 F 0.6731(5) 0.2541(8) 1.0871(2) 0.108(2) Uani 1 1 d . . .
F11 F 0.5508(6) 0.1129(6) 1.0406(2) 0.097(2) Uani 1 1 d . . .
F12 F 0.5217(6) 0.3339(6) 1.0200(2) 0.0922(19) Uani 1 1 d . . .
Ru1 Ru 0.73336(6) 0.28381(5) 0.75031(2) 0.01518(15) Uani 1 1 d . . .

loop_
_atom_site_aniso_label
_atom_site_aniso_U_11
_atom_site_aniso_U_22
_atom_site_aniso_U_33
_atom_site_aniso_U_23
_atom_site_aniso_U_13
_atom_site_aniso_U_12
C1 0.023(3) 0.012(3) 0.015(3) -0.005(3) -0.005(2) -0.002(2)
C2 0.012(3) 0.023(3) 0.023(3) -0.004(3) -0.002(2) -0.001(2)
C3 0.025(4) 0.021(4) 0.019(3) -0.007(3) 0.000(3) -0.003(3)
C4 0.023(4) 0.028(4) 0.019(3) -0.003(3) -0.002(3) 0.002(3)
C5 0.020(3) 0.022(3) 0.023(3) -0.003(3) 0.002(3) -0.007(3)
C6 0.018(3) 0.018(3) 0.020(3) -0.002(3) 0.006(2) -0.005(2)
C7 0.020(4) 0.061(5) 0.023(4) 0.006(4) -0.001(3) -0.012(3)
C8 0.026(4) 0.039(4) 0.027(4) 0.000(4) 0.000(3) 0.002(3)
C9 0.020(3) 0.016(3) 0.025(3) -0.010(3) 0.000(3) 0.001(2)
C10 0.048(4) 0.014(3) 0.029(4) -0.007(3) -0.006(3) -0.001(3)
C11 0.028(4) 0.013(3) 0.025(3) -0.003(3) -0.003(3) 0.002(2)
C12 0.021(3) 0.016(3) 0.025(3) 0.000(3) -0.005(3) -0.002(2)
C13 0.069(5) 0.019(4) 0.030(4) 0.002(3) -0.014(3) 0.006(3)
C14 0.028(4) 0.011(3) 0.014(3) 0.000(3) -0.002(2) 0.002(2)
C15 0.025(4) 0.023(4) 0.017(3) 0.002(3) 0.000(3) 0.000(3)
C16 0.034(4) 0.029(4) 0.021(3) 0.000(3) -0.003(3) -0.005(3)
C17 0.040(4) 0.028(4) 0.015(3) -0.003(3) -0.006(3) 0.000(3)
C18 0.029(4) 0.030(4) 0.024(4) 0.000(3) -0.003(3) 0.002(3)
C19 0.019(3) 0.028(4) 0.024(3) 0.002(3) -0.001(3) -0.005(3)
C20 0.031(4) 0.066(6) 0.031(4) -0.010(4) -0.011(3) -0.005(4)
C21 0.048(5) 0.071(6) 0.025(4) -0.002(4) 0.010(4) -0.002(5)
C22 0.021(3) 0.009(3) 0.022(3) -0.002(3) 0.002(2) -0.001(2)
C23 0.034(4) 0.003(3) 0.021(3) -0.002(3) -0.009(3) -0.001(2)
C24 0.022(3) 0.008(3) 0.025(3) -0.001(3) 0.008(3) 0.000(2)
C25 0.028(4) 0.005(3) 0.029(3) -0.003(3) -0.003(3) 0.000(2)
C26 0.034(4) 0.004(3) 0.023(3) -0.001(3) 0.006(3) -0.001(2)
C27 0.029(4) 0.019(4) 0.044(4) 0.001(3) 0.010(3) 0.000(3)
C28 0.040(4) 0.020(3) 0.027(4) -0.002(3) -0.008(3) 0.006(3)
C29 0.046(4) 0.020(4) 0.031(4) -0.004(3) 0.015(3) -0.003(3)
C30 0.030(4) 0.021(4) 0.043(4) -0.001(3) -0.006(3) 0.000(3)
C31 0.047(4) 0.025(4) 0.022(4) -0.004(3) 0.000(3) 0.001(3)
C32 0.047(5) 0.046(5) 0.049(5) -0.019(4) 0.030(4) -0.023(4)
C33 0.038(5) 0.065(6) 0.034(4) -0.004(4) 0.001(3) -0.021(4)
C34 0.044(5) 0.030(4) 0.059(5) 0.006(4) -0.001(4) -0.005(3)
C35 0.045(5) 0.033(4) 0.062(5) -0.020(4) 0.007(4) -0.002(3)
C36 0.038(5) 0.071(6) 0.038(5) -0.014(4) 0.007(3) -0.010(4)
C37 0.041(5) 0.045(5) 0.052(5) 0.001(4) 0.019(4) 0.011(4)
N1 0.014(3) 0.019(3) 0.022(3) -0.002(2) -0.002(2) -0.0023(19)
N2 0.020(3) 0.017(3) 0.016(3) -0.003(2) -0.004(2) 0.000(2)
F1 0.057(3) 0.099(4) 0.034(2) -0.013(2) 0.014(2) -0.051(3)
F2 0.044(3) 0.187(6) 0.026(3) 0.043(3) 0.001(2) -0.028(3)
F3 0.075(4) 0.075(4) 0.089(4) -0.007(3) 0.061(3) -0.001(3)
F4 0.020(2) 0.148(5) 0.043(3) -0.030(3) -0.0017(18) 0.023(3)
F5 0.027(2) 0.146(5) 0.053(3) 0.048(3) -0.013(2) -0.004(3)
F6 0.048(3) 0.065(4) 0.205(7) -0.017(4) -0.058(4) -0.017(2)
F7A 0.027(6) 0.069(7) 0.132(15) -0.019(9) -0.028(7) 0.007(4)
F8A 0.043(10) 0.18(2) 0.041(7) 0.056(12) -0.015(6) -0.069(14)
F7B 0.022(7) 0.072(17) 0.080(19) -0.048(14) -0.001(8) 0.002(8)
F8B 0.053(12) 0.053(13) 0.057(10) 0.015(9) -0.022(8) -0.018(8)
F9 0.065(3) 0.105(4) 0.029(2) -0.017(2) -0.011(2) -0.040(3)
F10 0.061(3) 0.247(7) 0.024(3) -0.042(3) 0.009(2) -0.046(4)
F11 0.118(5) 0.088(4) 0.086(4) -0.030(3) 0.071(4) -0.051(3)
F12 0.085(4) 0.113(5) 0.067(4) 0.006(3) 0.040(3) 0.031(3)
Ru1 0.0185(3) 0.0130(3) 0.0139(2) -0.00081(19) -0.00005(17) -0.00059(16)

loop_
_atom_type_symbol
_atom_type_description
_atom_type_scat_dispersion_real
_atom_type_scat_dispersion_imag
_atom_type_scat_source
C C 0.0033 0.0016 'International Tables Vol C Tables 4.2.6.8 and 6.1.1.4'
H H 0.0000 0.0000 'International Tables Vol C Tables 4.2.6.8 and 6.1.1.4'
N N 0.0061 0.0033 'International Tables Vol C Tables 4.2.6.8 and 6.1.1.4'
F F 0.0171 0.0103 'International Tables Vol C Tables 4.2.6.8 and 6.1.1.4'
Ru Ru -1.2594 0.8363 'International Tables Vol C Tables 4.2.6.8 and 6.1.1.4'

loop_
_geom_angle_atom_site_label_1
_geom_angle_atom_site_label_2
_geom_angle_atom_site_label_3
_geom_angle
C2 C1 C6 118.8(5)
C2 C1 N1 119.7(5)
C6 C1 N1 121.4(5)
C1 C2 C3 120.6(5)
C1 C2 H2 119.7
C3 C2 H2 119.7
C4 C3 C2 119.6(5)
C4 C3 C7 121.3(5)
C2 C3 C7 119.1(5)
C5 C4 C3 119.7(5)
C5 C4 H4 120.1
C3 C4 H4 120.1
C4 C5 C6 120.4(5)
C4 C5 C8 119.5(5)
C6 C5 C8 120.0(5)
C5 C6 C1 120.8(5)
C5 C6 H6 119.6
C1 C6 H6 119.6
F1 C7 F2 107.0(6)
F1 C7 F3 104.5(6)
F2 C7 F3 105.2(6)
F1 C7 C3 113.2(6)
F2 C7 C3 112.9(5)
F3 C7 C3 113.2(6)
F4 C8 F6 105.0(6)
F4 C8 F5 107.0(6)
F6 C8 F5 104.7(6)
F4 C8 C5 113.0(6)
F6 C8 C5 112.9(5)
F5 C8 C5 113.6(5)
N1 C9 C11 123.1(5)
N1 C9 C10 119.6(5)
C11 C9 C10 117.2(5)
C9 C10 H10A 109.5
C9 C10 H10B 109.5
H10A C10 H10B 109.5
C9 C10 H10C 109.5
H10A C10 H10C 109.5
H10B C10 H10C 109.5
C9 C11 C12 128.2(5)
C9 C11 H11 115.9
C12 C11 H11 115.9
N2 C12 C11 122.9(5)
N2 C12 C13 119.6(5)
C11 C12 C13 117.4(5)
C12 C13 H13A 109.5
C12 C13 H13B 109.5
H13A C13 H13B 109.5
C12 C13 H13C 109.5
H13A C13 H13C 109.5
H13B C13 H13C 109.5
C19 C14 C15 118.8(5)
C19 C14 N2 120.7(5)
C15 C14 N2 120.5(5)
C14 C15 C16 120.6(5)
C14 C15 H15 119.7
C16 C15 H15 119.7
C17 C16 C15 120.3(6)
C17 C16 C20 121.5(6)
C15 C16 C20 118.2(6)
C16 C17 C18 119.1(6)
C16 C17 H17 120.5
C18 C17 H17 120.5
C17 C18 C19 121.1(6)
C17 C18 C21 119.4(6)
C19 C18 C21 119.4(6)
C14 C19 C18 120.1(5)
C14 C19 H19 120.0
C18 C19 H19 120.0
F8A C20 F7B 66.9(10)
F8A C20 F9 112.8(13)
F7B C20 F9 121.1(10)
F8A C20 F7A 109.9(10)
F7B C20 F7A 43.7(9)
F9 C20 F7A 97.4(9)
F8A C20 C16 114.9(9)
F7B C20 C16 119.7(9)
F9 C20 C16 112.8(6)
F7A C20 C16 107.4(8)
F8A C20 F8B 28.4(15)
F7B C20 F8B 94.5(14)
F9 C20 F8B 93.3(13)
F7A C20 F8B 135.4(12)
C16 C20 F8B 107.8(12)
F10 C21 F11 107.6(7)
F10 C21 F12 105.5(8)
F11 C21 F12 103.0(7)
F10 C21 C18 114.9(7)
F11 C21 C18 113.5(7)
F12 C21 C18 111.4(6)
C26 C22 C23 108.5(5)
C26 C22 C27 125.8(5)
C23 C22 C27 125.4(5)
C26 C22 Ru1 73.2(3)
C23 C22 Ru1 72.9(3)
C27 C22 Ru1 125.0(4)
C24 C23 C22 107.0(5)
C24 C23 C28 127.5(5)
C22 C23 C28 125.0(5)
C24 C23 Ru1 70.0(3)
C22 C23 Ru1 68.1(3)
C28 C23 Ru1 133.3(4)
C23 C24 C25 108.7(5)
C23 C24 C29 127.8(5)
C25 C24 C29 123.0(5)
C23 C24 Ru1 72.7(3)
C25 C24 Ru1 70.8(3)
C29 C24 Ru1 128.2(4)
C26 C25 C24 108.1(5)
C26 C25 C30 128.0(6)
C24 C25 C30 123.5(5)
C26 C25 Ru1 72.4(3)
C24 C25 Ru1 69.9(3)
C30 C25 Ru1 128.5(4)
C25 C26 C22 107.4(5)
C25 C26 C31 128.5(6)
C22 C26 C31 123.5(5)
C25 C26 Ru1 70.3(3)
C22 C26 Ru1 68.0(3)
C31 C26 Ru1 133.3(4)
C22 C27 H27A 109.5
C22 C27 H27B 109.5
H27A C27 H27B 109.5
C22 C27 H27C 109.5
H27A C27 H27C 109.5
H27B C27 H27C 109.5
C23 C28 H28A 109.5
C23 C28 H28B 109.5
H28A C28 H28B 109.5
C23 C28 H28C 109.5
H28A C28 H28C 109.5
H28B C28 H28C 109.5
C24 C29 H29A 109.5
C24 C29 H29B 109.5
H29A C29 H29B 109.5
C24 C29 H29C 109.5
H29A C29 H29C 109.5
H29B C29 H29C 109.5
C25 C30 H30A 109.5
C25 C30 H30B 109.5
H30A C30 H30B 109.5
C25 C30 H30C 109.5
H30A C30 H30C 109.5
H30B C30 H30C 109.5
C26 C31 H31A 109.5
C26 C31 H31B 109.5
H31A C31 H31B 109.5
C26 C31 H31C 109.5
H31A C31 H31C 109.5
H31B C31 H31C 109.5
C33 C32 C37 119.0(7)
C33 C32 H32 120.5
C37 C32 H32 120.5
C34 C33 C32 120.6(7)
C34 C33 H33 119.7
C32 C33 H33 119.7
C33 C34 C35 120.0(7)
C33 C34 H34 120.0
C35 C34 H34 120.0
C36 C35 C34 120.0(8)
C36 C35 H35 120.0
C34 C35 H35 120.0
C37 C36 C35 120.5(8)
C37 C36 H36 119.8
C35 C36 H36 119.8
C36 C37 C32 119.9(7)
C36 C37 H37 120.0
C32 C37 H37 120.0
C9 N1 C1 114.1(5)
C9 N1 Ru1 129.2(4)
C1 N1 Ru1 116.8(3)
C12 N2 C14 114.1(4)
C12 N2 Ru1 128.9(4)
C14 N2 Ru1 116.8(3)
N1 Ru1 N2 87.36(18)
N1 Ru1 C22 127.96(19)
N2 Ru1 C22 126.5(2)
N1 Ru1 C24 110.7(2)
N2 Ru1 C24 146.5(2)
C22 Ru1 C24 64.3(2)
N1 Ru1 C25 145.0(2)
N2 Ru1 C25 111.6(2)
C22 Ru1 C25 64.2(2)
C24 Ru1 C25 39.4(2)
N1 Ru1 C23 103.65(19)
N2 Ru1 C23 165.54(19)
C22 Ru1 C23 39.0(2)
C24 Ru1 C23 37.3(2)
C25 Ru1 C23 64.2(2)
N1 Ru1 C26 166.56(19)
N2 Ru1 C26 103.50(19)
C22 Ru1 C26 38.8(2)
C24 Ru1 C26 64.1(2)
C25 Ru1 C26 37.3(2)
C23 Ru1 C26 64.4(2)

loop_
_geom_bond_atom_site_label_1
_geom_bond_atom_site_label_2
_geom_bond_distance
C1 C2 1.378(7)
C1 C6 1.386(7)
C1 N1 1.436(7)
C2 C3 1.402(7)
C2 H2 0.9500
C3 C4 1.385(7)
C3 C7 1.490(8)
C4 C5 1.373(8)
C4 H4 0.9500
C5 C6 1.382(7)
C5 C8 1.487(8)
C6 H6 0.9500
C7 F1 1.304(7)
C7 F2 1.306(7)
C7 F3 1.314(8)
C8 F4 1.302(7)
C8 F6 1.307(8)
C8 F5 1.313(7)
C9 N1 1.354(7)
C9 C11 1.373(7)
C9 C10 1.510(8)
C10 H10A 0.9800
C10 H10B 0.9800
C10 H10C 0.9800
C11 C12 1.387(8)
C11 H11 0.9500
C12 N2 1.352(7)
C12 C13 1.521(7)
C13 H13A 0.9800
C13 H13B 0.9800
C13 H13C 0.9800
C14 C19 1.386(7)
C14 C15 1.387(7)
C14 N2 1.436(7)
C15 C16 1.393(8)
C15 H15 0.9500
C16 C17 1.376(8)
C16 C20 1.487(9)
C17 C18 1.381(8)
C17 H17 0.9500
C18 C19 1.386(8)
C18 C21 1.498(9)
C19 H19 0.9500
C20 F8A 1.203(14)
C20 F7B 1.305(13)
C20 F9 1.315(8)
C20 F7A 1.358(11)
C20 F8B 1.53(2)
C21 F10 1.287(8)
C21 F11 1.303(9)
C21 F12 1.324(9)
C22 C26 1.437(8)
C22 C23 1.445(8)
C22 C27 1.503(8)
C22 Ru1 2.128(5)
C23 C24 1.393(7)
C23 C28 1.501(7)
C23 Ru1 2.192(5)
C24 C25 1.457(8)
C24 C29 1.504(7)
C24 Ru1 2.157(5)
C25 C26 1.396(8)
C25 C30 1.501(8)
C25 Ru1 2.169(5)
C26 C31 1.507(8)
C26 Ru1 2.196(6)
C27 H27A 0.9800
C27 H27B 0.9800
C27 H27C 0.9800
C28 H28A 0.9800
C28 H28B 0.9800
C28 H28C 0.9800
C29 H29A 0.9800
C29 H29B 0.9800
C29 H29C 0.9800
C30 H30A 0.9800
C30 H30B 0.9800
C30 H30C 0.9800
C31 H31A 0.9800
C31 H31B 0.9800
C31 H31C 0.9800
C32 C33 1.388(10)
C32 C37 1.394(10)
C32 H32 0.9500
C33 C34 1.349(9)
C33 H33 0.9500
C34 C35 1.377(10)
C34 H34 0.9500
C35 C36 1.376(10)
C35 H35 0.9500
C36 C37 1.351(10)
C36 H36 0.9500
C37 H37 0.9500
N1 Ru1 2.040(5)
N2 Ru1 2.045(4)

loop_
_geom_torsion_atom_site_label_1
_geom_torsion_atom_site_label_2
_geom_torsion_atom_site_label_3
_geom_torsion_atom_site_label_4
_geom_torsion
C6 C1 C2 C3 1.1(8)
N1 C1 C2 C3 179.4(5)
C1 C2 C3 C4 -1.1(8)
C1 C2 C3 C7 -180.0(6)
C2 C3 C4 C5 0.9(8)
C7 C3 C4 C5 179.7(6)
C3 C4 C5 C6 -0.6(9)
C3 C4 C5 C8 -179.6(5)
C4 C5 C6 C1 0.6(9)
C8 C5 C6 C1 179.6(5)
C2 C1 C6 C5 -0.8(8)
N1 C1 C6 C5 -179.1(5)
C4 C3 C7 F1 130.7(6)
C2 C3 C7 F1 -50.5(8)
C4 C3 C7 F2 8.9(9)
C2 C3 C7 F2 -172.2(6)
C4 C3 C7 F3 -110.5(7)
C2 C3 C7 F3 68.3(8)
C4 C5 C8 F4 -140.7(6)
C6 C5 C8 F4 40.2(8)
C4 C5 C8 F6 100.3(7)
C6 C5 C8 F6 -78.8(8)
C4 C5 C8 F5 -18.7(9)
C6 C5 C8 F5 162.3(6)
N1 C9 C11 C12 1.1(10)
C10 C9 C11 C12 179.2(6)
C9 C11 C12 N2 3.2(10)
C9 C11 C12 C13 -176.2(6)
C19 C14 C15 C16 0.0(8)
N2 C14 C15 C16 -179.2(5)
C14 C15 C16 C17 -0.3(9)
C14 C15 C16 C20 -179.5(5)
C15 C16 C17 C18 1.1(9)
C20 C16 C17 C18 -179.8(6)
C16 C17 C18 C19 -1.6(9)
C16 C17 C18 C21 -178.4(6)
C15 C14 C19 C18 -0.5(8)
N2 C14 C19 C18 178.7(5)
C17 C18 C19 C14 1.2(9)
C21 C18 C19 C14 178.1(6)
C17 C16 C20 F8A -136.6(18)
C15 C16 C20 F8A 42.6(19)
C17 C16 C20 F7B 147(2)
C15 C16 C20 F7B -34(2)
C17 C16 C20 F9 -5.4(10)
C15 C16 C20 F9 173.8(6)
C17 C16 C20 F7A 100.8(14)
C15 C16 C20 F7A -80.1(13)
C17 C16 C20 F8B -106.9(13)
C15 C16 C20 F8B 72.2(13)
C17 C18 C21 F10 -9.8(11)
C19 C18 C21 F10 173.3(7)
C17 C18 C21 F11 -134.2(7)
C19 C18 C21 F11 48.9(9)
C17 C18 C21 F12 110.1(8)
C19 C18 C21 F12 -66.7(9)
C26 C22 C23 C24 5.6(6)
C27 C22 C23 C24 179.4(5)
Ru1 C22 C23 C24 -59.4(4)
C26 C22 C23 C28 -166.5(5)
C27 C22 C23 C28 7.2(9)
Ru1 C22 C23 C28 128.4(5)
C26 C22 C23 Ru1 65.0(4)
C27 C22 C23 Ru1 -121.2(5)
C22 C23 C24 C25 -3.7(6)
C28 C23 C24 C25 168.2(5)
Ru1 C23 C24 C25 -61.9(4)
C22 C23 C24 C29 -176.5(5)
C28 C23 C24 C29 -4.6(9)
Ru1 C23 C24 C29 125.3(6)
C22 C23 C24 Ru1 58.2(3)
C28 C23 C24 Ru1 -129.9(6)
C23 C24 C25 C26 0.4(6)
C29 C24 C25 C26 173.6(5)
Ru1 C24 C25 C26 -62.7(4)
C23 C24 C25 C30 -173.2(5)
C29 C24 C25 C30 -0.1(8)
Ru1 C24 C25 C30 123.6(5)
C23 C24 C25 Ru1 63.2(4)
C29 C24 C25 Ru1 -123.6(5)
C24 C25 C26 C22 3.1(6)
C30 C25 C26 C22 176.4(5)
Ru1 C25 C26 C22 -58.0(4)
C24 C25 C26 C31 -168.7(5)
C30 C25 C26 C31 4.6(9)
Ru1 C25 C26 C31 130.2(6)
C24 C25 C26 Ru1 61.1(4)
C30 C25 C26 Ru1 -125.6(5)
C23 C22 C26 C25 -5.4(6)
C27 C22 C26 C25 -179.1(5)
Ru1 C22 C26 C25 59.4(4)
C23 C22 C26 C31 166.9(5)
C27 C22 C26 C31 -6.8(8)
Ru1 C22 C26 C31 -128.3(5)
C23 C22 C26 Ru1 -64.8(4)
C27 C22 C26 Ru1 121.5(5)
C37 C32 C33 C34 0.3(10)
C32 C33 C34 C35 -0.7(10)
C33 C34 C35 C36 1.1(11)
C34 C35 C36 C37 -1.2(11)
C35 C36 C37 C32 0.8(10)
C33 C32 C37 C36 -0.4(10)
C11 C9 N1 C1 179.3(5)
C10 C9 N1 C1 1.3(7)
C11 C9 N1 Ru1 -2.0(8)
C10 C9 N1 Ru1 180.0(4)
C2 C1 N1 C9 -92.6(6)
C6 C1 N1 C9 85.7(6)
C2 C1 N1 Ru1 88.6(5)
C6 C1 N1 Ru1 -93.2(5)
C11 C12 N2 C14 178.5(5)
C13 C12 N2 C14 -2.1(7)
C11 C12 N2 Ru1 -6.4(8)
C13 C12 N2 Ru1 173.0(4)
C19 C14 N2 C12 -88.0(6)
C15 C14 N2 C12 91.2(6)
C19 C14 N2 Ru1 96.3(5)
C15 C14 N2 Ru1 -84.6(5)
C9 N1 Ru1 N2 -0.3(5)
C1 N1 Ru1 N2 178.3(4)
C9 N1 Ru1 C22 -136.4(4)
C1 N1 Ru1 C22 42.3(4)
C9 N1 Ru1 C24 150.6(5)
C1 N1 Ru1 C24 -30.7(4)
C9 N1 Ru1 C25 124.9(5)
C1 N1 Ru1 C25 -56.5(5)
C9 N1 Ru1 C23 -170.9(5)
C1 N1 Ru1 C23 7.8(4)
C9 N1 Ru1 C26 -144.6(7)
C1 N1 Ru1 C26 34.0(10)
C12 N2 Ru1 N1 4.4(5)
C14 N2 Ru1 N1 179.4(4)
C12 N2 Ru1 C22 141.5(4)
C14 N2 Ru1 C22 -43.5(5)
C12 N2 Ru1 C24 -120.4(5)
C14 N2 Ru1 C24 54.6(5)
C12 N2 Ru1 C25 -145.3(5)
C14 N2 Ru1 C25 29.7(4)
C12 N2 Ru1 C23 144.6(7)
C14 N2 Ru1 C23 -40.4(10)
C12 N2 Ru1 C26 176.4(5)
C14 N2 Ru1 C26 -8.6(4)
C26 C22 Ru1 N1 -176.9(3)
C23 C22 Ru1 N1 -60.9(4)
C27 C22 Ru1 N1 60.8(6)
C26 C22 Ru1 N2 62.7(4)
C23 C22 Ru1 N2 178.8(3)
C27 C22 Ru1 N2 -59.6(6)
C26 C22 Ru1 C24 -79.9(3)
C23 C22 Ru1 C24 36.2(3)
C27 C22 Ru1 C24 157.8(6)
C26 C22 Ru1 C25 -36.0(3)
C23 C22 Ru1 C25 80.1(3)
C27 C22 Ru1 C25 -158.3(6)
C26 C22 Ru1 C23 -116.1(4)
C27 C22 Ru1 C23 121.6(6)
C23 C22 Ru1 C26 116.1(4)
C27 C22 Ru1 C26 -122.3(6)
C23 C24 Ru1 N1 85.4(3)
C25 C24 Ru1 N1 -156.8(3)
C29 C24 Ru1 N1 -39.5(6)
C23 C24 Ru1 N2 -155.8(3)
C25 C24 Ru1 N2 -38.1(5)
C29 C24 Ru1 N2 79.3(7)
C23 C24 Ru1 C22 -37.8(3)
C25 C24 Ru1 C22 79.9(3)
C29 C24 Ru1 C22 -162.7(6)
C23 C24 Ru1 C25 -117.7(5)
C29 C24 Ru1 C25 117.4(7)
C25 C24 Ru1 C23 117.7(5)
C29 C24 Ru1 C23 -124.9(7)
C23 C24 Ru1 C26 -81.0(4)
C25 C24 Ru1 C26 36.7(3)
C29 C24 Ru1 C26 154.1(6)
C26 C25 Ru1 N1 157.4(3)
C24 C25 Ru1 N1 39.9(5)
C30 C25 Ru1 N1 -77.5(6)
C26 C25 Ru1 N2 -83.9(3)
C24 C25 Ru1 N2 158.5(3)
C30 C25 Ru1 N2 41.1(6)
C26 C25 Ru1 C22 37.4(3)
C24 C25 Ru1 C22 -80.2(3)
C30 C25 Ru1 C22 162.4(6)
C26 C25 Ru1 C24 117.6(5)
C30 C25 Ru1 C24 -117.4(7)
C26 C25 Ru1 C23 80.9(4)
C24 C25 Ru1 C23 -36.6(3)
C30 C25 Ru1 C23 -154.0(6)
C24 C25 Ru1 C26 -117.6(5)
C30 C25 Ru1 C26 125.0(7)
C24 C23 Ru1 N1 -106.4(3)
C22 C23 Ru1 N1 134.9(3)
C28 C23 Ru1 N1 16.8(6)
C24 C23 Ru1 N2 114.9(8)
C22 C23 Ru1 N2 -3.9(9)
C28 C23 Ru1 N2 -122.0(8)
C24 C23 Ru1 C22 118.8(5)
C28 C23 Ru1 C22 -118.1(7)
C22 C23 Ru1 C24 -118.8(5)
C28 C23 Ru1 C24 123.1(7)
C24 C23 Ru1 C25 38.6(3)
C22 C23 Ru1 C25 -80.2(3)
C28 C23 Ru1 C25 161.7(7)
C24 C23 Ru1 C26 80.2(4)
C22 C23 Ru1 C26 -38.6(3)
C28 C23 Ru1 C26 -156.7(7)
C25 C26 Ru1 N1 -108.8(8)
C22 C26 Ru1 N1 10.4(10)
C31 C26 Ru1 N1 126.4(8)
C25 C26 Ru1 N2 108.1(3)
C22 C26 Ru1 N2 -132.7(3)
C31 C26 Ru1 N2 -16.8(6)
C25 C26 Ru1 C22 -119.2(5)
C31 C26 Ru1 C22 115.9(7)
C25 C26 Ru1 C24 -38.7(3)
C22 C26 Ru1 C24 80.5(3)
C31 C26 Ru1 C24 -163.6(7)
C22 C26 Ru1 C25 119.2(5)
C31 C26 Ru1 C25 -124.9(7)
C25 C26 Ru1 C23 -80.3(3)
C22 C26 Ru1 C23 38.9(3)
C31 C26 Ru1 C23 154.8(7)
